data_4034229
loop_
_publ_author_name
'Funabiki, Kazumasa'
'Saito, Yuki'
'Kikuchi, Takashi'
'Yagi, Kazutaka'
'Kubota, Yasuhiro'
'Inuzuka, Toshiyasu'
'Miwa, Yohei'
'Yoshida, Michiyuki'
'Sakurada, Osamu'
'Kutsumizu, Shoichi'

_publ_section_title
;
 Aromatic Fluorine-Induced One-Pot Synthesis of Ring-Perfluorinated
 Trimethine Cyanine Dye and Its Remarkable Fluorescence Properties.
;
_journal_issue 7
_journal_name_full 'The Journal of organic chemistry'
_journal_page_first 4372
_journal_page_last 4380
_journal_paper_doi 10.1021/acs.joc.9b00378
_journal_volume 84
_journal_year 2019
_chemical_absolute_configuration ad
_chemical_formula_moiety 'C F3 O3 S, C33 H33 N2, 0.13(H4 O2)'
_chemical_formula_sum 'C34 H33.5 F3 N2 O3.25 S'
_chemical_formula_weight 611.19
_space_group_crystal_system orthorhombic
_space_group_IT_number 34
_space_group_name_Hall 'P 2 -2n'
_space_group_name_H-M_alt 'P n n 2'
_atom_sites_solution_hydrogens mixed
_atom_sites_solution_primary dual
_audit_creation_date 2018-10-22
_audit_creation_method
;
Olex2 1.2
(compiled 2018.05.29 svn.r3508 for OlexSys, GUI svn.r5506)
;
_cell_angle_alpha 90
_cell_angle_beta 90
_cell_angle_gamma 90
_cell_formula_units_Z 2
_cell_length_a 6.94540(10)
_cell_length_b 19.9965(4)
_cell_length_c 10.65780(10)
_cell_measurement_reflns_used 7236
_cell_measurement_temperature 93
_cell_measurement_theta_max 75.5370
_cell_measurement_theta_min 4.3780
_cell_volume 1480.19(4)
_computing_cell_refinement 'CrysAlisPro 1.171.40.16a (Rigaku OD, 2018)'
_computing_data_collection 'CrysAlisPro 1.171.40.16a (Rigaku OD, 2018)'
_computing_data_reduction 'CrysAlisPro 1.171.40.16a (Rigaku OD, 2018)'
_computing_molecular_graphics 'Olex2 (Dolomanov et al., 2009)'
_computing_publication_material 'Olex2 (Dolomanov et al., 2009)'
_computing_structure_refinement 'ShelXL (Sheldrick, 2015)'
_computing_structure_solution 'ShelXT (Sheldrick, 2015)'
_diffrn_ambient_temperature 93
_diffrn_detector 'Rigaku HyPix-6000 area detector'
_diffrn_detector_area_resol_mean 10.0
_diffrn_detector_type 'HPC area detector'
_diffrn_measured_fraction_theta_full 1.000
_diffrn_measured_fraction_theta_max 0.991
_diffrn_measurement_details
;
List of Runs (angles in degrees, time in seconds):

  # Type    Start    End  Width  t~exp~   \w     \q     \k     \f   Frames
--------------------------------------------------------------------------
  1  \w    -79.00  46.00   0.50    0.50    --  -43.00  57.00  60.00  250
  2  \w    -79.00  46.00   0.50    0.50    --  -43.00  57.00 -90.00  250
  3  \w   -132.00  -7.00   0.50    0.50    --  -43.00 -57.00 120.00  250
  4  \w   -146.00 -21.00   0.50    0.80    -- -110.00  57.00 120.00  250
  5  \w   -146.00 -21.00   0.50    0.80    -- -110.00  57.00-120.00  250
  6  \w   -199.00 -71.00   0.50    0.80    -- -110.00 -72.00  30.00  256
  7  \w   -149.00 -21.00   0.50    0.80    -- -110.00  72.00-180.00  256
  8  \w   -199.00 -74.00   0.50    0.80    -- -110.00 -57.00 120.00  250
  9  \w   -199.00 -71.00   0.50    0.80    -- -110.00 -72.00 150.00  256
 10  \w   -132.00 -89.00   0.50    0.50    --  -43.00 -57.00-150.00   86
 11  \w   -132.00  -4.00   0.50    0.50    --  -43.00 -72.00 -30.00  256
;
_diffrn_measurement_device 'four-circle diffractometer'
_diffrn_measurement_device_type 'Rigaku XtaLAB PRO'
_diffrn_measurement_method '\\w scans'
_diffrn_orient_matrix_type 'CrysAlisPro convention (1999,Acta A55,543-557)'
_diffrn_orient_matrix_UB_11 -0.0555240000
_diffrn_orient_matrix_UB_12 -0.0123872000
_diffrn_orient_matrix_UB_13 -0.1380356000
_diffrn_orient_matrix_UB_21 0.1863339000
_diffrn_orient_matrix_UB_22 -0.0405780000
_diffrn_orient_matrix_UB_23 -0.0189374000
_diffrn_orient_matrix_UB_31 -0.1068441000
_diffrn_orient_matrix_UB_32 -0.0642833000
_diffrn_orient_matrix_UB_33 0.0385226000
_diffrn_radiation_monochromator 'multi-layer mirror optics'
_diffrn_radiation_probe x-ray
_diffrn_radiation_type CuK\a
_diffrn_radiation_wavelength 1.54184
_diffrn_reflns_av_R_equivalents 0.0196
_diffrn_reflns_av_unetI/netI 0.0188
_diffrn_reflns_Laue_measured_fraction_full 1.000
_diffrn_reflns_Laue_measured_fraction_max 0.991
_diffrn_reflns_limit_h_max 7
_diffrn_reflns_limit_h_min -8
_diffrn_reflns_limit_k_max 24
_diffrn_reflns_limit_k_min -24
_diffrn_reflns_limit_l_max 13
_diffrn_reflns_limit_l_min -12
_diffrn_reflns_number 10507
_diffrn_reflns_point_group_measured_fraction_full 0.970
_diffrn_reflns_point_group_measured_fraction_max 0.938
_diffrn_reflns_theta_full 67.684
_diffrn_reflns_theta_max 75.842
_diffrn_reflns_theta_min 4.422
_diffrn_source 'rotating anode X-ray generator'
_diffrn_source_type FR
_exptl_absorpt_coefficient_mu 1.470
_exptl_absorpt_correction_T_max 1.00000
_exptl_absorpt_correction_T_min 0.75676
_exptl_absorpt_correction_type multi-scan
_exptl_absorpt_process_details
;
CrysAlisPro 1.171.40.16a (Rigaku Oxford Diffraction, 2018)
Empirical absorption correction using spherical harmonics,
 implemented in SCALE3 ABSPACK scaling algorithm.
;
_exptl_crystal_colour 'metallic dark red'
_exptl_crystal_colour_lustre metallic
_exptl_crystal_colour_modifier dark
_exptl_crystal_colour_primary red
_exptl_crystal_density_diffrn 1.371
_exptl_crystal_description plate
_exptl_crystal_F_000 641
_exptl_crystal_size_max 0.285
_exptl_crystal_size_mid 0.238
_exptl_crystal_size_min 0.034
_refine_diff_density_max 0.545
_refine_diff_density_min -0.276
_refine_diff_density_rms 0.042
_refine_ls_abs_structure_details
;
 Flack x determined using 1224 quotients [(I+)-(I-)]/[(I+)+(I-)]
 (Parsons, Flack and Wagner, Acta Cryst. B69 (2013) 249-259).
;
_refine_ls_abs_structure_Flack -0.009(12)
_refine_ls_extinction_method none
_refine_ls_goodness_of_fit_ref 1.059
_refine_ls_hydrogen_treatment constr
_refine_ls_matrix_type full
_refine_ls_number_parameters 236
_refine_ls_number_reflns 2896
_refine_ls_number_restraints 8
_refine_ls_restrained_S_all 1.062
_refine_ls_R_factor_all 0.0347
_refine_ls_R_factor_gt 0.0338
_refine_ls_shift/su_max 0.000
_refine_ls_shift/su_mean 0.000
_refine_ls_structure_factor_coef Fsqd
_refine_ls_weighting_details 'w=1/[\s^2^(Fo^2^)+(0.0702P)^2^+0.1772P] where P=(Fo^2^+2Fc^2^)/3'
_refine_ls_weighting_scheme calc
_refine_ls_wR_factor_gt 0.0965
_refine_ls_wR_factor_ref 0.0976
_reflns_Friedel_coverage 0.793
_reflns_Friedel_fraction_full 0.936
_reflns_Friedel_fraction_max 0.879
_reflns_number_gt 2822
_reflns_number_total 2896
_reflns_threshold_expression 'I > 2\s(I)'
_cod_data_source_file jo9b00378_si_003.cif
_cod_data_source_block 2b
_cod_original_formula_sum 'C34 H33.50 F3 N2 O3.25 S'
_cod_database_code 4034229
_shelx_shelxl_version_number 2018/3
_chemical_oxdiff_formula C34H33F3O3N2S
_chemical_oxdiff_usercomment 'sample 9'
_shelx_space_group_comment
;
The symmetry employed for this shelxl refinement is uniquely defined
by the following loop, which should always be used as a source of
symmetry information in preference to the above space-group names.
They are only intended as comments.
;
_reflns_odcompleteness_completeness 99.94
_reflns_odcompleteness_iscentric 1
_reflns_odcompleteness_theta 68.13
_olex2_refinement_description
;
1. Fixed Uiso
 At 1.2 times of:
  All C(H) groups
 At 1.5 times of:
  All C(H,H,H) groups, All O(H,H) groups
2. Restrained distances
 H4B-F1
 1.7 with sigma of 0.02
3. Uiso/Uaniso restraints and constraints
Uanis(O4) \\sim Ueq: with sigma of 0.01 and sigma for terminal atoms of 0.02
Uanis(S1) = Uanis(C18)
4. Others
 Fixed Sof: S1(0.5) O3(0.5) O2(0.5) O1(0.5) F2(0.5) C18(0.5) F1(0.5) F3(0.5)
 O4(0.125) H4A(0.125) H4B(0.125)
5.a Free rotating group:
 O4(H4A,H4B)
5.b Aromatic/amide H refined with riding coordinates:
 C14(H14), C4(H4), C8(H8), C7(H7), C13(H13), C10(H10), C3(H3), C9(H9)
5.c Idealised Me refined as rotating group:
 C17(H17A,H17B,H17C), C16(H16A,H16B,H16C), C15(H15A,H15B,H15C)
;
_olex2_submission_special_instructions 'No special instructions were received'
_oxdiff_exptl_absorpt_empirical_details
;
Empirical correction (ABSPACK) includes:
- Absorption correction using spherical harmonics
- Frame scaling
- Detector area scaling
- B-factor correction
;
_oxdiff_exptl_absorpt_empirical_full_max 1.394
_oxdiff_exptl_absorpt_empirical_full_min 0.789

loop_
_space_group_symop_operation_xyz
'x, y, z'
'-x, -y, z'
'x+1/2, -y+1/2, z+1/2'
'-x+1/2, y+1/2, z+1/2'

loop_
_atom_site_label
_atom_site_type_symbol
_atom_site_fract_x
_atom_site_fract_y
_atom_site_fract_z
_atom_site_U_iso_or_equiv
_atom_site_adp_type
_atom_site_occupancy
_atom_site_site_symmetry_order
_atom_site_calc_flag
_atom_site_refinement_flags_posn
_atom_site_refinement_flags_adp
_atom_site_refinement_flags_occupancy
_atom_site_disorder_assembly
_atom_site_disorder_group
S1 S 0.4178(2) 0.52738(10) 0.18452(16) 0.0338(4) Uani 0.5 1 d . . . A -1
N1 N 0.4761(2) 0.68033(9) 0.79050(17) 0.0261(4) Uani 1 1 d . . . . .
O3 O 0.3240(15) 0.5117(11) 0.0708(19) 0.048(3) Uani 0.5 1 d . . . A -1
O2 O 0.4924(8) 0.5946(3) 0.1934(7) 0.0469(14) Uani 0.5 1 d . . . A -1
C6 C 0.4741(3) 0.76567(11) 0.4920(2) 0.0261(4) Uani 1 1 d . . . . .
C12 C 0.4839(3) 0.62322(11) 0.7225(2) 0.0254(5) Uani 1 1 d . . . . .
C2 C 0.4728(3) 0.73693(11) 0.71191(19) 0.0263(4) Uani 1 1 d . . . . .
C5 C 0.4678(3) 0.83446(11) 0.5288(2) 0.0282(4) Uani 1 1 d . . . . .
C14 C 0.500000 0.500000 0.7164(3) 0.0264(6) Uani 1 2 d S T P . .
H14 H 0.500000 0.500001 0.629142 0.032 Uiso 1 2 calc RS T P . .
C4 C 0.4635(3) 0.85219(12) 0.6578(2) 0.0330(5) Uani 1 1 d . . . . .
H4 H 0.458967 0.897119 0.680120 0.040 Uiso 1 1 calc R . . . .
C17 C 0.6644(3) 0.61597(10) 0.51592(19) 0.0285(4) Uani 1 1 d . . . . .
H17A H 0.775799 0.636895 0.552033 0.043 Uiso 1 1 calc GR . . . .
H17B H 0.656774 0.627059 0.428424 0.043 Uiso 1 1 calc GR . . . .
H17C H 0.674304 0.568344 0.525221 0.043 Uiso 1 1 calc GR . . . .
C11 C 0.4817(3) 0.64109(11) 0.5836(2) 0.0252(4) Uani 1 1 d . . . . .
C16 C 0.2976(3) 0.61382(10) 0.5204(2) 0.0289(4) Uani 1 1 d . . . . .
H16A H 0.296575 0.565891 0.525592 0.043 Uiso 1 1 calc GR . . . .
H16B H 0.295391 0.627200 0.433922 0.043 Uiso 1 1 calc GR . . . .
H16C H 0.186308 0.631415 0.562452 0.043 Uiso 1 1 calc GR . . . .
C8 C 0.4766(3) 0.80060(12) 0.2738(2) 0.0308(5) Uani 1 1 d . . . . .
H8 H 0.479845 0.789825 0.188928 0.037 Uiso 1 1 calc R . . . .
O1 O 0.3261(10) 0.5033(4) 0.2968(7) 0.0526(16) Uani 0.5 1 d . . . A -1
C7 C 0.4767(3) 0.75025(11) 0.3614(2) 0.0280(4) Uani 1 1 d . . . . .
H7 H 0.478506 0.705855 0.335448 0.034 Uiso 1 1 calc R . . . .
C15 C 0.4712(3) 0.68412(12) 0.9273(2) 0.0309(5) Uani 1 1 d . . . . .
H15A H 0.362243 0.659547 0.958060 0.046 Uiso 1 1 calc GR . . . .
H15B H 0.460759 0.730026 0.952715 0.046 Uiso 1 1 calc GR . . . .
H15C H 0.587313 0.665259 0.960960 0.046 Uiso 1 1 calc GR . . . .
C1 C 0.4763(3) 0.71706(10) 0.5886(2) 0.0245(4) Uani 1 1 d . . . . .
C13 C 0.4904(3) 0.56094(11) 0.7793(2) 0.0280(5) Uani 1 1 d . . . . .
H13 H 0.488106 0.559740 0.866474 0.034 Uiso 1 1 calc R . . . .
C10 C 0.4669(3) 0.88487(12) 0.4347(3) 0.0337(5) Uani 1 1 d . . . . .
H10 H 0.463092 0.929651 0.458093 0.040 Uiso 1 1 calc R . . . .
C3 C 0.4658(3) 0.80422(12) 0.7504(2) 0.0297(5) Uani 1 1 d . . . . .
H3 H 0.462818 0.815791 0.834862 0.036 Uiso 1 1 calc R . . . .
C9 C 0.4717(3) 0.86842(13) 0.3104(3) 0.0341(5) Uani 1 1 d . . . . .
H9 H 0.471659 0.901902 0.249783 0.041 Uiso 1 1 calc R . . . .
F2 F 0.5930(6) 0.4112(3) 0.1820(6) 0.0467(11) Uani 0.5 1 d . . . A -1
C18 C 0.6327(13) 0.4784(6) 0.1767(9) 0.0338(4) Uani 0.5 1 d . . . A -1
F1 F 0.7550(7) 0.4897(3) 0.2740(6) 0.0501(12) Uani 0.5 1 d D . . A -1
F3 F 0.7327(12) 0.4884(9) 0.0716(14) 0.0462(19) Uani 0.5 1 d . . . A -1
O4 O 1.000000 0.500000 0.4302(15) 0.077(5) Uani 0.25 2 d S TU P . .
H4A H 1.093229 0.503170 0.378908 0.116 Uiso 0.125 1 d G . . B -1
H4B H 0.903860 0.515590 0.390409 0.116 Uiso 0.125 1 d DG . . C -1

loop_
_atom_site_aniso_label
_atom_site_aniso_U_11
_atom_site_aniso_U_22
_atom_site_aniso_U_33
_atom_site_aniso_U_23
_atom_site_aniso_U_13
_atom_site_aniso_U_12
S1 0.0501(11) 0.0308(6) 0.0206(4) 0.0002(5) -0.0016(6) -0.0012(8)
N1 0.0255(8) 0.0342(10) 0.0186(9) -0.0042(7) 0.0000(7) 0.0009(7)
O3 0.043(6) 0.058(4) 0.042(4) -0.006(2) -0.009(5) -0.004(5)
O2 0.069(4) 0.027(2) 0.045(3) -0.0026(18) -0.006(3) -0.002(3)
C6 0.0222(8) 0.0303(10) 0.0258(11) -0.0002(8) -0.0012(8) -0.0007(7)
C12 0.0238(9) 0.0336(11) 0.0187(10) -0.0035(8) 0.0002(7) -0.0018(7)
C2 0.0229(9) 0.0347(11) 0.0213(11) -0.0043(8) -0.0012(7) -0.0008(8)
C5 0.0211(9) 0.0303(10) 0.0332(12) -0.0036(10) -0.0001(8) -0.0009(7)
C14 0.0260(13) 0.0327(15) 0.0206(15) 0.000 0.000 -0.0018(10)
C4 0.0306(10) 0.0342(11) 0.0340(13) -0.0081(9) -0.0006(9) 0.0014(8)
C17 0.0318(9) 0.0324(9) 0.0213(10) -0.0025(8) 0.0043(9) 0.0012(8)
C11 0.0284(9) 0.0291(10) 0.0180(10) -0.0017(8) -0.0002(8) -0.0008(8)
C16 0.0309(9) 0.0340(9) 0.0218(9) -0.0027(8) -0.0035(8) -0.0042(8)
C8 0.0284(10) 0.0386(12) 0.0253(11) 0.0038(9) -0.0009(9) 0.0005(8)
O1 0.062(4) 0.062(3) 0.033(3) 0.003(2) 0.021(3) 0.009(3)
C7 0.0262(9) 0.0312(10) 0.0265(11) -0.0016(9) -0.0002(8) -0.0009(8)
C15 0.0318(10) 0.0426(12) 0.0182(10) -0.0053(9) 0.0006(8) 0.0021(9)
C1 0.0230(9) 0.0277(10) 0.0228(10) -0.0031(8) 0.0001(8) 0.0007(7)
C13 0.0298(10) 0.0348(12) 0.0194(10) -0.0002(8) 0.0002(8) -0.0006(8)
C10 0.0287(11) 0.0334(11) 0.0391(14) 0.0004(10) -0.0003(9) 0.0005(8)
C3 0.0270(10) 0.0356(11) 0.0265(12) -0.0090(9) 0.0009(8) -0.0002(9)
C9 0.0289(10) 0.0351(11) 0.0383(13) 0.0062(9) -0.0013(9) 0.0001(9)
F2 0.064(3) 0.0256(16) 0.051(2) -0.0002(18) -0.003(3) 0.002(2)
C18 0.0501(11) 0.0308(6) 0.0206(4) 0.0002(5) -0.0016(6) -0.0012(8)
F1 0.055(3) 0.051(2) 0.044(3) 0.0036(18) -0.017(2) 0.003(2)
F3 0.046(5) 0.058(3) 0.035(3) -0.0021(18) 0.015(4) 0.000(5)
O4 0.024(5) 0.156(14) 0.052(8) 0.000 0.000 -0.023(7)

loop_
_atom_type_symbol
_atom_type_description
_atom_type_scat_dispersion_real
_atom_type_scat_dispersion_imag
_atom_type_scat_source
C C 0.0181 0.0091 'International Tables Vol C Tables 4.2.6.8 and 6.1.1.4'
H H 0.0000 0.0000 'International Tables Vol C Tables 4.2.6.8 and 6.1.1.4'
F F 0.0727 0.0534 'International Tables Vol C Tables 4.2.6.8 and 6.1.1.4'
N N 0.0311 0.0180 'International Tables Vol C Tables 4.2.6.8 and 6.1.1.4'
O O 0.0492 0.0322 'International Tables Vol C Tables 4.2.6.8 and 6.1.1.4'
S S 0.3331 0.5567 'International Tables Vol C Tables 4.2.6.8 and 6.1.1.4'

loop_
_exptl_crystal_face_index_h
_exptl_crystal_face_index_k
_exptl_crystal_face_index_l
_exptl_crystal_face_perp_dist
-2 -2 1 0.1113
2 0 -1 0.1173
0 2 -1 0.0846
0 -2 1 0.1400
1 0 2 0.0632
1 4 6 0.0184
-2 -5 -6 0.0148
-1 1 0 0.1557
3 -9 0 0.1236
4 4 2 0.0821
0 6 6 0.0530
2 10 4 0.0498
1 5 6 0.0219
-1 -13 1 0.1371
2 6 6 0.0211
-3 -8 -2 0.0803

loop_
_geom_angle_atom_site_label_1
_geom_angle_atom_site_label_2
_geom_angle_atom_site_label_3
_geom_angle
_geom_angle_site_symmetry_3
O3 S1 O2 115.4(9) .
O3 S1 O1 115.8(7) .
O3 S1 C18 102.9(8) .
O2 S1 C18 102.3(4) .
O1 S1 O2 114.6(5) .
O1 S1 C18 103.0(4) .
C12 N1 C2 111.13(17) .
C12 N1 C15 125.38(19) .
C2 N1 C15 123.49(18) .
C7 C6 C5 118.4(2) .
C1 C6 C5 117.5(2) .
C1 C6 C7 124.1(2) .
N1 C12 C11 108.77(19) .
N1 C12 C13 121.8(2) .
C13 C12 C11 129.47(19) .
C1 C2 N1 109.66(19) .
C1 C2 C3 123.8(2) .
C3 C2 N1 126.6(2) .
C4 C5 C6 120.4(2) .
C4 C5 C10 120.4(2) .
C10 C5 C6 119.2(2) .
C13 C14 C13 122.5(3) 2_665
C3 C4 C5 121.3(2) .
C12 C11 C17 111.68(17) .
C12 C11 C16 110.46(17) .
C17 C11 C16 111.21(17) .
C1 C11 C12 101.59(17) .
C1 C11 C17 111.19(16) .
C1 C11 C16 110.35(16) .
C7 C8 C9 121.1(2) .
C8 C7 C6 120.4(2) .
C6 C1 C11 131.38(19) .
C2 C1 C6 119.8(2) .
C2 C1 C11 108.8(2) .
C12 C13 C14 125.3(2) .
C9 C10 C5 120.9(2) .
C4 C3 C2 117.2(2) .
C10 C9 C8 120.0(2) .
F2 C18 S1 111.5(6) .
F1 C18 S1 113.3(7) .
F1 C18 F2 104.8(8) .
F3 C18 S1 113.1(10) .
F3 C18 F2 106.6(10) .
F3 C18 F1 106.9(8) .

loop_
_geom_bond_atom_site_label_1
_geom_bond_atom_site_label_2
_geom_bond_distance
_geom_bond_site_symmetry_2
S1 O3 1.412(19) .
S1 O2 1.444(6) .
S1 O1 1.438(7) .
S1 C18 1.787(9) .
N1 C12 1.354(3) .
N1 C2 1.408(3) .
N1 C15 1.460(3) .
C6 C5 1.431(3) .
C6 C7 1.426(3) .
C6 C1 1.416(3) .
C12 C11 1.523(3) .
C12 C13 1.385(3) .
C2 C1 1.373(3) .
C2 C3 1.407(3) .
C5 C4 1.420(3) .
C5 C10 1.422(3) .
C14 C13 1.392(3) 2_665
C14 C13 1.392(3) .
C4 C3 1.376(3) .
C17 C11 1.544(3) .
C11 C16 1.545(3) .
C11 C1 1.520(3) .
C8 C7 1.373(3) .
C8 C9 1.412(3) .
C10 C9 1.366(4) .
F2 C18 1.374(11) .
C18 F1 1.359(11) .
C18 F3 1.333(18) .

loop_
_exptl_oxdiff_crystal_face_indexfrac_h
_exptl_oxdiff_crystal_face_indexfrac_k
_exptl_oxdiff_crystal_face_indexfrac_l
_exptl_oxdiff_crystal_face_x
_exptl_oxdiff_crystal_face_y
_exptl_oxdiff_crystal_face_z
-2.0005 -2.0012 0.9993 -0.0021 -0.3105 0.3809
2.0003 0.0003 -0.9986 0.0268 0.3916 -0.2522
0.0009 2.0009 -1.0005 0.1133 -0.0621 -0.1673
-0.0009 -2.0009 1.0005 -0.1133 0.0621 0.1673
0.9983 0.0003 2.0003 -0.3315 0.1481 -0.0296
1.4425 4.3781 6.1232 -0.9795 -0.0248 -0.1997
-1.5324 -4.8567 -5.9673 0.9689 0.0246 0.2461
-0.9997 1.0003 -0.0010 0.0433 -0.2268 0.0425
3.3263 -8.7321 0.3650 -0.1269 0.9672 0.2200
3.9527 4.3904 2.3605 -0.5997 0.5137 -0.6136
0.1718 6.0248 6.1215 -0.9291 -0.3284 -0.1698
1.5744 9.8053 3.8355 -0.7383 -0.1772 -0.6508
0.9733 4.6987 6.2723 -0.9780 -0.1281 -0.1644
-0.5358 -12.7123 1.1436 0.0294 0.3944 0.9185
1.7092 5.8289 5.5954 -0.9395 -0.0240 -0.3418
-3.2842 -7.5749 -2.4805 0.6186 -0.2576 0.7423
